data_2311505
loop_
_publ_author_name
'Lu, Xin-Hua'
'Sun, Hong-Shun'
'Cai, Yuan'
'Chen, Lu-Lu'
'Chen, Yang-Feng'

_publ_section_title
;
 Crystal structure of diethyl
 3,3'-[(2-fluoro-phen-yl)methyl-idene]bis-(1<i>H</i>-indole-2-carboxyl-ate).
;
_journal_coeditor_code XU5908
_journal_issue 'Pt 11'
_journal_name_full 'Acta crystallographica. Section E, Crystallographic communications'
_journal_page_first 1790
_journal_page_last 1792
_journal_paper_doi 10.1107/S2056989017015523
_journal_volume 73
_journal_year 2017
_chemical_formula_iupac 'C29 H25 F N2 O4'
_chemical_formula_moiety 'C29 H25 F N2 O4'
_chemical_formula_sum 'C29 H25 F N2 O4'
_chemical_formula_weight 484.51
_chemical_name_systematic
;
Diethyl 3,3'-[(2-fluorophenyl)methylidene]bis(1<i>H</i>-indole-2-carboxylate)
;
_space_group_IT_number 2
_space_group_name_Hall '-P 1'
_space_group_name_H-M_alt 'P -1'
_symmetry_cell_setting triclinic
_symmetry_space_group_name_Hall '-P 1'
_symmetry_space_group_name_H-M 'P -1'
_atom_sites_solution_hydrogens geom
_atom_sites_solution_primary direct
_atom_sites_solution_secondary difmap
_audit_creation_method SHELXL-97
_cell_angle_alpha 75.68(3)
_cell_angle_beta 85.44(3)
_cell_angle_gamma 83.68(3)
_cell_formula_units_Z 2
_cell_length_a 8.8000(18)
_cell_length_b 9.6610(19)
_cell_length_c 15.369(3)
_cell_measurement_reflns_used 25
_cell_measurement_temperature 293(2)
_cell_measurement_theta_max 12
_cell_measurement_theta_min 9
_cell_volume 1256.5(5)
_computing_cell_refinement
;
CAD4 EXPRESS (Enraf--Nonius, 1994)
;
_computing_data_collection
;
CAD4 EXPRESS (Enraf--Nonius, 1994)
;
_computing_data_reduction
;
XCAD4 (Harms & Wocadlo, 1995)
;
_computing_molecular_graphics
;
SHELXTL (Sheldrick, 2008)
;
_computing_publication_material
;
SHELXTL (Sheldrick, 2008)
;
_computing_structure_refinement
;
SHELXTL (Sheldrick, 2008)
;
_computing_structure_solution
;
SHELXTL (Sheldrick, 2008)
;
_diffrn_ambient_temperature 293(2)
_diffrn_measured_fraction_theta_full 1.000
_diffrn_measured_fraction_theta_max 1.000
_diffrn_measurement_device_type 'Nonius CAD-4'
_diffrn_measurement_method \w/2\q
_diffrn_radiation_monochromator graphite
_diffrn_radiation_source 'fine-focus sealed tube'
_diffrn_radiation_type MoK\a
_diffrn_radiation_wavelength 0.71073
_diffrn_reflns_av_R_equivalents 0.0372
_diffrn_reflns_av_sigmaI/netI 0.0715
_diffrn_reflns_limit_h_max 10
_diffrn_reflns_limit_h_min 0
_diffrn_reflns_limit_k_max 11
_diffrn_reflns_limit_k_min -11
_diffrn_reflns_limit_l_max 18
_diffrn_reflns_limit_l_min -18
_diffrn_reflns_number 4947
_diffrn_reflns_theta_full 25.38
_diffrn_reflns_theta_max 25.38
_diffrn_reflns_theta_min 1.37
_diffrn_standards_decay_% 1
_diffrn_standards_interval_count 200
_diffrn_standards_number 3
_exptl_absorpt_coefficient_mu 0.091
_exptl_absorpt_correction_T_max 0.9910
_exptl_absorpt_correction_T_min 0.9733
_exptl_absorpt_correction_type psi-scan
_exptl_absorpt_process_details
;
(North <i>et al.</i>,  1968)
;
_exptl_crystal_colour colorless
_exptl_crystal_density_diffrn 1.281
_exptl_crystal_density_method 'not measured'
_exptl_crystal_description block
_exptl_crystal_F_000 508
_exptl_crystal_size_max 0.30
_exptl_crystal_size_mid 0.20
_exptl_crystal_size_min 0.10
_refine_diff_density_max 0.370
_refine_diff_density_min -0.285
_refine_ls_extinction_method none
_refine_ls_goodness_of_fit_ref 1.000
_refine_ls_hydrogen_treatment constr
_refine_ls_matrix_type full
_refine_ls_number_parameters 325
_refine_ls_number_reflns 4621
_refine_ls_number_restraints 2
_refine_ls_restrained_S_all 1.012
_refine_ls_R_factor_all 0.1222
_refine_ls_R_factor_gt 0.0689
_refine_ls_shift/su_max 0.000
_refine_ls_shift/su_mean 0.000
_refine_ls_structure_factor_coef Fsqd
_refine_ls_weighting_details 'calc w=1/[\s^2^(Fo^2^)+(0.0900P)^2^+0.0000P] where P=(Fo^2^+2Fc^2^)/3'
_refine_ls_weighting_scheme calc
_refine_ls_wR_factor_gt 0.1622
_refine_ls_wR_factor_ref 0.1859
_reflns_number_gt 2648
_reflns_number_total 4621
_reflns_threshold_expression >2sigma(I)
_cod_data_source_file xu5908sup1.cif
_cod_data_source_block I
_cod_original_cell_volume 1256.5(4)
_cod_database_code 2311505

loop_
_symmetry_equiv_pos_as_xyz
'x, y, z'
'-x, -y, -z'

loop_
_atom_site_type_symbol
_atom_site_label
_atom_site_fract_x
_atom_site_fract_y
_atom_site_fract_z
_atom_site_U_iso_or_equiv
_atom_site_adp_type
_atom_site_calc_flag
_atom_site_refinement_flags
_atom_site_occupancy
_atom_site_symmetry_multiplicity
F F 0.1008(3) 1.1359(3) 0.64799(15) 0.0892(8) Uani d . 1 1
N N1 -0.4074(3) 1.1149(3) 0.58021(16) 0.0475(7) Uani d . 1 1
H H1A -0.4582 1.1074 0.5363 0.057 Uiso calc R 1 1
O O1 -0.3400(3) 0.8585(3) 0.53292(16) 0.0649(7) Uani d . 1 1
C C1 -0.1205(3) 0.9767(3) 0.75362(18) 0.0355(7) Uani d . 1 1
H H1B -0.0473 0.9276 0.7172 0.043 Uiso calc R 1 1
N N2 -0.1865(3) 0.6560(3) 0.93763(16) 0.0444(7) Uani d . 1 1
H H2A -0.1563 0.5744 0.9718 0.053 Uiso calc R 1 1
O O2 -0.1486(3) 0.7970(3) 0.62507(17) 0.0638(7) Uani d . 1 1
C C2 -0.2422(3) 1.0600(3) 0.69080(18) 0.0380(7) Uani d . 1 1
O O3 0.1216(3) 0.5759(2) 0.90831(16) 0.0634(7) Uani d . 1 1
C C3 -0.3183(4) 1.1998(3) 0.68783(19) 0.0417(8) Uani d . 1 1
O O4 0.1394(2) 0.7613(2) 0.79087(14) 0.0507(6) Uani d . 1 1
C C4 -0.3137(4) 1.3049(3) 0.7359(2) 0.0529(9) Uani d . 1 1
H H4A -0.2488 1.2893 0.7830 0.064 Uiso calc R 1 1
C C5 -0.4062(4) 1.4314(4) 0.7129(2) 0.0606(10) Uani d . 1 1
H H5A -0.4018 1.5015 0.7443 0.073 Uiso calc R 1 1
C C6 -0.5063(4) 1.4570(4) 0.6435(2) 0.0605(10) Uani d . 1 1
H H6A -0.5680 1.5433 0.6299 0.073 Uiso calc R 1 1
C C7 -0.5152(4) 1.3575(4) 0.5952(2) 0.0551(9) Uani d . 1 1
H H7A -0.5813 1.3751 0.5486 0.066 Uiso calc R 1 1
C C8 -0.4223(4) 1.2284(4) 0.6177(2) 0.0467(8) Uani d . 1 1
C C9 -0.2988(3) 1.0132(3) 0.62295(19) 0.0393(7) Uani d . 1 1
C C10 -0.2664(4) 0.8840(4) 0.5891(2) 0.0467(8) Uani d . 1 1
C C11 -0.1055(5) 0.6707(4) 0.5897(3) 0.0861(14) Uani d D 1 1
H H11A -0.1634 0.5930 0.6234 0.103 Uiso calc R 1 1
H H11B -0.1327 0.6921 0.5275 0.103 Uiso calc R 1 1
C C12 0.0510(7) 0.6258(8) 0.5943(5) 0.178(3) Uani d D 1 1
H H12A 0.0736 0.5438 0.5691 0.267 Uiso calc R 1 1
H H12B 0.0778 0.6005 0.6559 0.267 Uiso calc R 1 1
H H12C 0.1089 0.7021 0.5609 0.267 Uiso calc R 1 1
C C13 -0.1830(3) 0.8604(3) 0.82871(18) 0.0353(7) Uani d . 1 1
C C14 -0.3323(3) 0.8555(3) 0.8754(2) 0.0405(8) Uani d . 1 1
C C15 -0.4693(4) 0.9485(4) 0.8693(2) 0.0479(8) Uani d . 1 1
H H15A -0.4763 1.0351 0.8261 0.057 Uiso calc R 1 1
C C16 -0.5897(4) 0.9099(4) 0.9272(2) 0.0622(10) Uani d . 1 1
H H16A -0.6795 0.9711 0.9231 0.075 Uiso calc R 1 1
C C17 -0.5836(4) 0.7812(4) 0.9929(2) 0.0620(10) Uani d . 1 1
H H17A -0.6685 0.7585 1.0318 0.074 Uiso calc R 1 1
C C18 -0.4548(4) 0.6886(4) 1.0008(2) 0.0528(9) Uani d . 1 1
H H18A -0.4508 0.6023 1.0442 0.063 Uiso calc R 1 1
C C19 -0.3295(4) 0.7259(3) 0.9426(2) 0.0422(8) Uani d . 1 1
C C20 -0.0989(3) 0.7352(3) 0.87031(19) 0.0376(7) Uani d . 1 1
C C21 0.0629(4) 0.6816(3) 0.8594(2) 0.0418(8) Uani d . 1 1
C C22 0.2998(4) 0.7133(4) 0.7765(2) 0.0571(10) Uani d . 1 1
H H22A 0.3098 0.6184 0.7649 0.069 Uiso calc R 1 1
H H22B 0.3553 0.7094 0.8293 0.069 Uiso calc R 1 1
C C23 0.3614(5) 0.8187(5) 0.6976(3) 0.0827(13) Uani d . 1 1
H H23A 0.4676 0.7904 0.6858 0.124 Uiso calc R 1 1
H H23B 0.3513 0.9120 0.7100 0.124 Uiso calc R 1 1
H H23C 0.3053 0.8218 0.6460 0.124 Uiso calc R 1 1
C C24 -0.0307(3) 1.0737(3) 0.7890(2) 0.0382(7) Uani d . 1 1
C C25 -0.0470(4) 1.0918(3) 0.8758(2) 0.0465(8) Uani d . 1 1
H H25A -0.1161 1.0400 0.9167 0.056 Uiso calc R 1 1
C C26 0.0363(5) 1.1848(4) 0.9036(3) 0.0654(11) Uani d . 1 1
H H26A 0.0206 1.1967 0.9620 0.078 Uiso calc R 1 1
C C27 0.1401(5) 1.2582(4) 0.8465(3) 0.0695(11) Uani d U 1 1
H H27A 0.1957 1.3209 0.8654 0.083 Uiso calc R 1 1
C C28 0.1636(5) 1.2406(4) 0.7610(3) 0.0780(12) Uani d U 1 1
H H28A 0.2370 1.2889 0.7216 0.094 Uiso calc R 1 1
C C29 0.0772(4) 1.1507(4) 0.7339(2) 0.0564(9) Uani d . 1 1

loop_
_atom_site_aniso_label
_atom_site_aniso_U_11
_atom_site_aniso_U_22
_atom_site_aniso_U_33
_atom_site_aniso_U_12
_atom_site_aniso_U_13
_atom_site_aniso_U_23
F 0.111(2) 0.0973(18) 0.0577(14) -0.0417(15) 0.0308(13) -0.0126(13)
N1 0.0534(18) 0.0491(17) 0.0401(15) -0.0023(14) -0.0122(13) -0.0089(13)
O1 0.0653(16) 0.0822(19) 0.0573(15) 0.0048(14) -0.0190(13) -0.0360(14)
C1 0.0391(17) 0.0353(16) 0.0296(15) 0.0022(14) -0.0054(13) -0.0046(13)
N2 0.0459(16) 0.0382(15) 0.0412(15) 0.0039(13) -0.0051(13) 0.0028(12)
O2 0.0672(17) 0.0560(15) 0.0732(17) 0.0115(13) -0.0284(14) -0.0253(13)
C2 0.0433(18) 0.0373(17) 0.0297(16) -0.0008(14) -0.0064(14) -0.0011(13)
O3 0.0520(15) 0.0496(14) 0.0694(16) 0.0128(12) -0.0009(13) 0.0132(12)
C3 0.0471(19) 0.0410(18) 0.0325(16) 0.0018(15) -0.0026(14) -0.0030(14)
O4 0.0452(14) 0.0510(14) 0.0462(13) 0.0065(11) 0.0017(11) 0.0003(11)
C4 0.063(2) 0.047(2) 0.0464(19) 0.0075(18) -0.0100(17) -0.0090(16)
C5 0.075(3) 0.044(2) 0.060(2) 0.0071(19) -0.009(2) -0.0092(17)
C6 0.062(3) 0.049(2) 0.060(2) 0.0139(18) -0.001(2) -0.0031(19)
C7 0.049(2) 0.057(2) 0.048(2) 0.0079(18) -0.0100(17) 0.0050(18)
C8 0.047(2) 0.047(2) 0.0386(18) 0.0018(16) -0.0059(15) 0.0017(15)
C9 0.0410(18) 0.0382(17) 0.0355(17) 0.0015(14) -0.0061(14) -0.0039(14)
C10 0.047(2) 0.055(2) 0.0384(18) -0.0085(17) -0.0013(16) -0.0107(16)
C11 0.098(4) 0.056(3) 0.116(4) 0.008(2) -0.022(3) -0.044(3)
C12 0.137(6) 0.164(7) 0.272(10) 0.044(5) -0.060(6) -0.135(7)
C13 0.0357(17) 0.0361(17) 0.0333(16) -0.0020(13) -0.0032(13) -0.0072(13)
C14 0.0410(19) 0.0422(18) 0.0381(17) -0.0016(15) -0.0077(15) -0.0082(14)
C15 0.0401(19) 0.047(2) 0.051(2) 0.0038(16) -0.0063(16) -0.0036(16)
C16 0.043(2) 0.068(3) 0.070(3) 0.0091(19) 0.0035(19) -0.014(2)
C17 0.050(2) 0.075(3) 0.057(2) -0.009(2) 0.0058(18) -0.010(2)
C18 0.048(2) 0.053(2) 0.053(2) -0.0056(18) -0.0059(17) -0.0028(17)
C19 0.0422(19) 0.0435(19) 0.0398(18) -0.0041(15) -0.0044(15) -0.0071(15)
C20 0.0380(18) 0.0335(17) 0.0381(17) -0.0039(14) -0.0022(14) -0.0024(14)
C21 0.046(2) 0.0375(18) 0.0383(18) 0.0026(15) -0.0074(15) -0.0039(15)
C22 0.044(2) 0.060(2) 0.063(2) 0.0032(18) 0.0058(18) -0.0133(19)
C23 0.065(3) 0.091(3) 0.084(3) -0.011(2) 0.020(2) -0.013(3)
C24 0.0384(18) 0.0332(16) 0.0377(17) 0.0026(14) -0.0060(14) 0.0000(13)
C25 0.048(2) 0.046(2) 0.0441(19) -0.0018(16) -0.0078(16) -0.0071(15)
C26 0.077(3) 0.055(2) 0.069(3) 0.000(2) -0.025(2) -0.022(2)
C27 0.066(3) 0.062(3) 0.082(3) -0.014(2) -0.016(2) -0.014(2)
C28 0.066(3) 0.064(3) 0.097(3) -0.023(2) 0.001(3) 0.000(2)
C29 0.062(2) 0.057(2) 0.049(2) -0.0120(19) -0.0008(18) -0.0093(18)

loop_
_atom_type_symbol
_atom_type_description
_atom_type_scat_dispersion_real
_atom_type_scat_dispersion_imag
_atom_type_scat_source
C C 0.0033 0.0016 'International Tables Vol C Tables 4.2.6.8 and 6.1.1.4'
H H 0.0000 0.0000 'International Tables Vol C Tables 4.2.6.8 and 6.1.1.4'
N N 0.0061 0.0033 'International Tables Vol C Tables 4.2.6.8 and 6.1.1.4'
O O 0.0106 0.0060 'International Tables Vol C Tables 4.2.6.8 and 6.1.1.4'
F F 0.0171 0.0103 'International Tables Vol C Tables 4.2.6.8 and 6.1.1.4'

loop_
_geom_angle_atom_site_label_1
_geom_angle_atom_site_label_2
_geom_angle_atom_site_label_3
_geom_angle
C8 N1 C9 109.5(3)
C8 N1 H1A 125.2
C9 N1 H1A 125.2
C24 C1 C13 111.8(2)
C24 C1 C2 112.5(2)
C13 C1 C2 113.1(2)
C24 C1 H1B 106.3
C13 C1 H1B 106.3
C2 C1 H1B 106.3
C20 N2 C19 109.8(2)
C20 N2 H2A 125.1
C19 N2 H2A 125.1
C10 O2 C11 116.5(3)
C9 C2 C3 106.3(3)
C9 C2 C1 125.3(3)
C3 C2 C1 128.4(3)
C4 C3 C8 117.8(3)
C4 C3 C2 135.7(3)
C8 C3 C2 106.4(3)
C21 O4 C22 116.5(2)
C5 C4 C3 119.3(3)
C5 C4 H4A 120.3
C3 C4 H4A 120.3
C4 C5 C6 121.6(4)
C4 C5 H5A 119.2
C6 C5 H5A 119.2
C7 C6 C5 121.0(3)
C7 C6 H6A 119.5
C5 C6 H6A 119.5
C6 C7 C8 118.2(3)
C6 C7 H7A 120.9
C8 C7 H7A 120.9
N1 C8 C7 129.9(3)
N1 C8 C3 108.1(3)
C7 C8 C3 122.0(3)
N1 C9 C2 109.7(3)
N1 C9 C10 116.5(3)
C2 C9 C10 133.9(3)
O1 C10 O2 122.7(3)
O1 C10 C9 123.0(3)
O2 C10 C9 114.3(3)
C12 C11 O2 112.8(4)
C12 C11 H11A 109.0
O2 C11 H11A 109.0
C12 C11 H11B 109.0
O2 C11 H11B 109.0
H11A C11 H11B 107.8
C11 C12 H12A 109.5
C11 C12 H12B 109.5
H12A C12 H12B 109.5
C11 C12 H12C 109.5
H12A C12 H12C 109.5
H12B C12 H12C 109.5
C20 C13 C14 105.4(2)
C20 C13 C1 124.6(3)
C14 C13 C1 129.9(3)
C19 C14 C15 117.5(3)
C19 C14 C13 107.3(3)
C15 C14 C13 135.1(3)
C16 C15 C14 119.2(3)
C16 C15 H15A 120.4
C14 C15 H15A 120.4
C15 C16 C17 122.1(3)
C15 C16 H16A 119.0
C17 C16 H16A 119.0
C18 C17 C16 120.7(3)
C18 C17 H17A 119.7
C16 C17 H17A 119.7
C17 C18 C19 118.4(3)
C17 C18 H18A 120.8
C19 C18 H18A 120.8
N2 C19 C18 130.4(3)
N2 C19 C14 107.4(3)
C18 C19 C14 122.2(3)
N2 C20 C13 110.1(3)
N2 C20 C21 117.4(3)
C13 C20 C21 132.3(3)
O3 C21 O4 122.5(3)
O3 C21 C20 123.4(3)
O4 C21 C20 114.0(3)
O4 C22 C23 107.0(3)
O4 C22 H22A 110.3
C23 C22 H22A 110.3
O4 C22 H22B 110.3
C23 C22 H22B 110.3
H22A C22 H22B 108.6
C22 C23 H23A 109.5
C22 C23 H23B 109.5
H23A C23 H23B 109.5
C22 C23 H23C 109.5
H23A C23 H23C 109.5
H23B C23 H23C 109.5
C29 C24 C25 115.3(3)
C29 C24 C1 120.1(3)
C25 C24 C1 124.6(3)
C24 C25 C26 121.9(3)
C24 C25 H25A 119.1
C26 C25 H25A 119.1
C27 C26 C25 120.3(4)
C27 C26 H26A 119.8
C25 C26 H26A 119.8
C26 C27 C28 120.0(4)
C26 C27 H27A 120.0
C28 C27 H27A 120.0
C27 C28 C29 118.9(4)
C27 C28 H28A 120.5
C29 C28 H28A 120.5
F C29 C28 118.1(4)
F C29 C24 118.3(3)
C28 C29 C24 123.6(4)

loop_
_geom_bond_atom_site_label_1
_geom_bond_atom_site_label_2
_geom_bond_distance
F C29 1.360(4)
N1 C8 1.349(4)
N1 C9 1.372(4)
N1 H1A 0.8600
O1 C10 1.205(4)
C1 C24 1.511(4)
C1 C13 1.513(4)
C1 C2 1.522(4)
C1 H1B 0.9800
N2 C20 1.365(4)
N2 C19 1.367(4)
N2 H2A 0.8600
O2 C10 1.326(4)
O2 C11 1.456(4)
C2 C9 1.380(4)
C2 C3 1.432(4)
O3 C21 1.200(3)
C3 C4 1.402(4)
C3 C8 1.424(4)
O4 C21 1.325(4)
O4 C22 1.453(4)
C4 C5 1.376(4)
C4 H4A 0.9300
C5 C6 1.395(5)
C5 H5A 0.9300
C6 C7 1.364(5)
C6 H6A 0.9300
C7 C8 1.396(4)
C7 H7A 0.9300
C9 C10 1.460(4)
C11 C12 1.400(6)
C11 H11A 0.9700
C11 H11B 0.9700
C12 H12A 0.9600
C12 H12B 0.9600
C12 H12C 0.9600
C13 C20 1.384(4)
C13 C14 1.446(4)
C14 C19 1.412(4)
C14 C15 1.417(4)
C15 C16 1.351(4)
C15 H15A 0.9300
C16 C17 1.393(5)
C16 H16A 0.9300
C17 C18 1.358(5)
C17 H17A 0.9300
C18 C19 1.384(4)
C18 H18A 0.9300
C20 C21 1.472(4)
C22 C23 1.486(5)
C22 H22A 0.9700
C22 H22B 0.9700
C23 H23A 0.9600
C23 H23B 0.9600
C23 H23C 0.9600
C24 C29 1.374(4)
C24 C25 1.382(4)
C25 C26 1.383(5)
C25 H25A 0.9300
C26 C27 1.347(5)
C26 H26A 0.9300
C27 C28 1.363(6)
C27 H27A 0.9300
C28 C29 1.372(5)
C28 H28A 0.9300

loop_
_geom_hbond_atom_site_label_D
_geom_hbond_atom_site_label_H
_geom_hbond_atom_site_label_A
_geom_hbond_site_symmetry_A
_geom_hbond_distance_DH
_geom_hbond_distance_HA
_geom_hbond_distance_DA
_geom_hbond_angle_DHA
N1 H1A O1 2_476 0.86 2.10 2.881(4) 151
N2 H2A O3 2_567 0.86 2.07 2.874(3) 157

loop_
_geom_torsion_atom_site_label_1
_geom_torsion_atom_site_label_2
_geom_torsion_atom_site_label_3
_geom_torsion_atom_site_label_4
_geom_torsion
C24 C1 C2 C9 153.2(3)
C13 C1 C2 C9 -79.0(4)
C24 C1 C2 C3 -25.5(4)
C13 C1 C2 C3 102.3(3)
C9 C2 C3 C4 -179.3(4)
C1 C2 C3 C4 -0.4(6)
C9 C2 C3 C8 1.5(3)
C1 C2 C3 C8 -179.6(3)
C8 C3 C4 C5 -1.3(5)
C2 C3 C4 C5 179.5(3)
C3 C4 C5 C6 0.9(5)
C4 C5 C6 C7 -0.6(6)
C5 C6 C7 C8 0.6(5)
C9 N1 C8 C7 178.2(3)
C9 N1 C8 C3 0.2(4)
C6 C7 C8 N1 -178.8(3)
C6 C7 C8 C3 -1.1(5)
C4 C3 C8 N1 179.6(3)
C2 C3 C8 N1 -1.1(4)
C4 C3 C8 C7 1.4(5)
C2 C3 C8 C7 -179.2(3)
C8 N1 C9 C2 0.7(4)
C8 N1 C9 C10 -178.8(3)
C3 C2 C9 N1 -1.4(3)
C1 C2 C9 N1 179.7(3)
C3 C2 C9 C10 178.0(3)
C1 C2 C9 C10 -0.9(5)
C11 O2 C10 O1 3.4(5)
C11 O2 C10 C9 -176.4(3)
N1 C9 C10 O1 -7.4(5)
C2 C9 C10 O1 173.2(3)
N1 C9 C10 O2 172.4(3)
C2 C9 C10 O2 -7.0(5)
C10 O2 C11 C12 150.0(5)
C24 C1 C13 C20 -80.3(4)
C2 C1 C13 C20 151.4(3)
C24 C1 C13 C14 96.1(3)
C2 C1 C13 C14 -32.1(4)
C20 C13 C14 C19 -0.4(3)
C1 C13 C14 C19 -177.3(3)
C20 C13 C14 C15 177.9(3)
C1 C13 C14 C15 1.0(6)
C19 C14 C15 C16 0.0(5)
C13 C14 C15 C16 -178.2(3)
C14 C15 C16 C17 0.0(6)
C15 C16 C17 C18 -0.3(6)
C16 C17 C18 C19 0.6(5)
C20 N2 C19 C18 -178.6(3)
C20 N2 C19 C14 -0.1(3)
C17 C18 C19 N2 177.7(3)
C17 C18 C19 C14 -0.6(5)
C15 C14 C19 N2 -178.3(3)
C13 C14 C19 N2 0.3(3)
C15 C14 C19 C18 0.3(5)
C13 C14 C19 C18 178.9(3)
C19 N2 C20 C13 -0.1(4)
C19 N2 C20 C21 175.6(3)
C14 C13 C20 N2 0.3(3)
C1 C13 C20 N2 177.5(3)
C14 C13 C20 C21 -174.5(3)
C1 C13 C20 C21 2.7(5)
C22 O4 C21 O3 0.8(5)
C22 O4 C21 C20 -179.8(3)
N2 C20 C21 O3 -2.8(5)
C13 C20 C21 O3 171.7(3)
N2 C20 C21 O4 177.8(3)
C13 C20 C21 O4 -7.8(5)
C21 O4 C22 C23 -179.5(3)
C13 C1 C24 C29 157.1(3)
C2 C1 C24 C29 -74.4(4)
C13 C1 C24 C25 -22.3(4)
C2 C1 C24 C25 106.2(3)
C29 C24 C25 C26 2.0(5)
C1 C24 C25 C26 -178.5(3)
C24 C25 C26 C27 -1.8(5)
C25 C26 C27 C28 -0.2(6)
C26 C27 C28 C29 1.8(6)
C27 C28 C29 F 179.1(3)
C27 C28 C29 C24 -1.5(6)
C25 C24 C29 F 179.0(3)
C1 C24 C29 F -0.5(5)
C25 C24 C29 C28 -0.4(5)
C1 C24 C29 C28 -179.8(3)
